data_4504170
loop_
_publ_author_name
'Shimpi, Manishkumar R.'
'SeethaLekshmi, Nanappan'
'Pedireddi, Venkateswara Rao'

_publ_section_title
;
 Supramolecular Architecture in Some 4-Halophenylboronic Acids
;
_journal_issue 10
_journal_name_full 'Crystal Growth &amp; Design'
_journal_page_first 1958
_journal_paper_doi 10.1021/cg060863p
_journal_volume 7
_journal_year 2007
_chemical_formula_moiety 'C6 H6 B1 I1 O2, 0.5(H2 O)'
_chemical_formula_sum 'C6 H7 B I O2.5'
_chemical_formula_weight 256.83
_chemical_name_common '4-Iodophenylboronic acid hydrate'
_space_group_IT_number 72
_symmetry_cell_setting orthorhombic
_symmetry_space_group_name_Hall '-I 2 2c'
_symmetry_space_group_name_H-M 'I b a m'
_atom_sites_solution_hydrogens geom
_atom_sites_solution_primary direct
_atom_sites_solution_secondary difmap
_audit_creation_method SHELXL-97
_cell_angle_alpha 90.00
_cell_angle_beta 90.00
_cell_angle_gamma 90.00
_cell_formula_units_Z 16
_cell_length_a 15.157(8)
_cell_length_b 24.837(1)
_cell_length_c 9.872(5)
_cell_measurement_temperature 133(2)
_cell_volume 3716(3)
_computing_cell_refinement SMART
_computing_data_collection SMART
_computing_data_reduction SAINTPLUS
_computing_structure_refinement 'SHELXTL (Sheldrick, 1997)'
_computing_structure_solution 'SHELXTL (Sheldrick, 1990)'
_diffrn_ambient_temperature 133(2)
_diffrn_measured_fraction_theta_full 0.994
_diffrn_measured_fraction_theta_max 0.994
_diffrn_measurement_device_type 'APEX, CCD-area detector'
_diffrn_measurement_method SMART
_diffrn_radiation_monochromator graphite
_diffrn_radiation_source 'fine-focus sealed tube'
_diffrn_radiation_type MoK\a
_diffrn_radiation_wavelength 0.71073
_diffrn_reflns_av_R_equivalents 0.0571
_diffrn_reflns_av_sigmaI/netI 0.0410
_diffrn_reflns_limit_h_max 16
_diffrn_reflns_limit_h_min -16
_diffrn_reflns_limit_k_max 27
_diffrn_reflns_limit_k_min -22
_diffrn_reflns_limit_l_max 10
_diffrn_reflns_limit_l_min -10
_diffrn_reflns_number 7780
_diffrn_reflns_theta_full 23.33
_diffrn_reflns_theta_max 23.33
_diffrn_reflns_theta_min 1.57
_exptl_absorpt_coefficient_mu 3.397
_exptl_absorpt_correction_type empirical
_exptl_absorpt_process_details 'SADABS; Sheldrick, 1996'
_exptl_crystal_colour Colorless
_exptl_crystal_density_diffrn 1.829
_exptl_crystal_density_method 'not measured'
_exptl_crystal_description Plates
_exptl_crystal_F_000 1920
_exptl_crystal_size_max 0.31
_exptl_crystal_size_mid 0.27
_exptl_crystal_size_min 0.19
_refine_diff_density_max 1.250
_refine_diff_density_min -0.554
_refine_diff_density_rms 0.145
_refine_ls_extinction_method none
_refine_ls_goodness_of_fit_ref 1.021
_refine_ls_hydrogen_treatment mixed
_refine_ls_matrix_type full
_refine_ls_number_parameters 116
_refine_ls_number_reflns 1432
_refine_ls_number_restraints 0
_refine_ls_restrained_S_all 1.021
_refine_ls_R_factor_all 0.0862
_refine_ls_R_factor_gt 0.0563
_refine_ls_shift/su_max 0.000
_refine_ls_shift/su_mean 0.000
_refine_ls_structure_factor_coef Fsqd
_refine_ls_weighting_details 'calc w=1/[\s^2^(Fo^2^)+(0.1153P)^2^+0.0000P] where P=(Fo^2^+2Fc^2^)/3'
_refine_ls_weighting_scheme calc
_refine_ls_wR_factor_gt 0.1554
_refine_ls_wR_factor_ref 0.1848
_reflns_number_gt 968
_reflns_number_total 1432
_reflns_threshold_expression >2sigma(I)
_cod_data_source_file cg060863psi20061129_113612.cif
_cod_data_source_block acetone2
_cod_depositor_comments
;
The following automatic conversions were performed:

'_symmetry_cell_setting' value 'Orthorhombic' changed to
'orthorhombic' according to
/home/saulius/struct/CIF-dictionaries/cif_core.dic dictionary named
'cif_core.dic' version 2.4.1 from
2010-06-29.

'_exptl_absorpt_correction_type' value 'Empirical'
changed to 'empirical' according to
/home/saulius/struct/CIF-dictionaries/cif_core.dic dictionary named
'cif_core.dic' version 2.4.1 from 2010-06-29.

Automatic conversion script
Id: cif_fix_values 1715 2011-07-08 13:25:40Z adriana 

2021-04-16
Z value and formula fixed to values more according to usual
chemical conventions.                 miguel
;
_cod_original_formula_moiety '2(C6 H6 B1 I1 O2), (H2 O)'
_cod_original_formula_sum 'C12 H12 B2 I2 O5'
_cod_original_formula_units_Z 8
_cod_original_formula_weight 511.64
_cod_database_code 4504170

loop_
_symmetry_equiv_pos_as_xyz
'x, y, z'
'-x, -y, z'
'-x+1/2, y+1/2, -z'
'x+1/2, -y+1/2, -z'
'x+1/2, y+1/2, z+1/2'
'-x+1/2, -y+1/2, z+1/2'
'-x+1, y+1, -z+1/2'
'x+1, -y+1, -z+1/2'
'-x, -y, -z'
'x, y, -z'
'x-1/2, -y-1/2, z'
'-x-1/2, y-1/2, z'
'-x+1/2, -y+1/2, -z+1/2'
'x+1/2, y+1/2, -z+1/2'
'x, -y, z+1/2'
'-x, y, z+1/2'

loop_
_atom_site_label
_atom_site_type_symbol
_atom_site_fract_x
_atom_site_fract_y
_atom_site_fract_z
_atom_site_U_iso_or_equiv
_atom_site_adp_type
_atom_site_occupancy
_atom_site_symmetry_multiplicity
_atom_site_calc_flag
_atom_site_refinement_flags
_atom_site_attached_hydrogens
I11 I 0.43753(10) -0.19506(6) 0.0000 0.1222(7) Uani 1 2 d S 0
I21 I 0.23452(8) 0.16054(5) 0.0000 0.0940(6) Uani 1 2 d S 0
O11 O 0.1186(4) 0.0177(2) 0.1163(5) 0.0579(16) Uani 1 1 d . 0
H11 H 0.1284 -0.0025 0.1802 0.087 Uiso 1 1 calc R 0
O21 O 0.5117(4) 0.3936(2) 0.1176(5) 0.0569(16) Uani 1 1 d . 0
H21 H 0.5431 0.4196 0.1012 0.085 Uiso 1 1 calc R 0
O90 O 0.5000 0.0000 -0.110(4) 0.48(4) Uani 1 2 d S 2
C11 C 0.2169(8) -0.0522(5) 0.0000 0.047(3) Uani 1 2 d S 0
C12 C 0.2508(7) -0.0733(5) -0.1171(11) 0.079(3) Uani 1 1 d . 0
H12 H 0.2302 -0.0601 -0.1994 0.095 Uiso 1 1 calc R 0
C13 C 0.3139(8) -0.1132(5) -0.1188(11) 0.091(4) Uani 1 1 d . 0
H13 H 0.3368 -0.1255 -0.2004 0.110 Uiso 1 1 calc R 0
C14 C 0.3421(10) -0.1342(5) 0.0000 0.069(4) Uani 1 2 d S 0
C21 C 0.4245(8) 0.3197(5) 0.0000 0.045(3) Uani 1 2 d S 0
C22 C 0.3959(6) 0.2956(4) 0.1204(9) 0.051(2) Uani 1 1 d . 0
H22 H 0.421(4) 0.311(2) 0.197(8) 0.029(18) Uiso 1 1 d . 0
C23 C 0.3420(6) 0.2517(4) 0.1196(10) 0.059(2) Uani 1 1 d . 0
H23 H 0.330(4) 0.238(3) 0.209(8) 0.033(19) Uiso 1 1 d . 0
C24 C 0.3155(9) 0.2292(5) 0.0000 0.056(3) Uani 1 2 d S 0
B11 B 0.1486(8) -0.0052(6) 0.0000 0.040(3) Uani 1 2 d S 0
B21 B 0.4841(8) 0.3713(5) 0.0000 0.040(3) Uani 1 2 d S 0

loop_
_atom_site_aniso_label
_atom_site_aniso_U_11
_atom_site_aniso_U_22
_atom_site_aniso_U_33
_atom_site_aniso_U_23
_atom_site_aniso_U_13
_atom_site_aniso_U_12
I11 0.1175(12) 0.1238(12) 0.1253(12) 0.000 0.000 0.0738(9)
I21 0.1071(10) 0.0930(9) 0.0819(9) 0.000 0.000 -0.0497(7)
O11 0.076(4) 0.063(4) 0.035(3) 0.006(3) 0.005(3) 0.008(3)
O21 0.066(4) 0.059(4) 0.045(3) -0.008(3) -0.003(3) -0.013(3)
O90 0.32(3) 0.53(6) 0.60(10) 0.000 0.000 -0.27(4)
C11 0.056(7) 0.049(7) 0.035(7) 0.000 0.000 0.000(6)
C12 0.106(8) 0.086(7) 0.044(6) -0.013(5) -0.017(6) 0.041(7)
C13 0.112(9) 0.106(9) 0.056(7) -0.013(7) -0.006(6) 0.057(8)
C14 0.079(10) 0.056(8) 0.072(11) 0.000 0.000 0.040(8)
C21 0.039(6) 0.056(7) 0.041(7) 0.000 0.000 0.006(6)
C22 0.069(6) 0.054(5) 0.032(5) -0.006(4) -0.004(5) -0.009(5)
C23 0.073(6) 0.065(6) 0.037(6) -0.003(5) 0.010(5) -0.006(5)
C24 0.065(8) 0.056(8) 0.047(8) 0.000 0.000 -0.010(7)
B11 0.046(7) 0.053(8) 0.019(7) 0.000 0.000 -0.008(7)
B21 0.037(7) 0.046(8) 0.037(8) 0.000 0.000 0.002(6)

loop_
_atom_type_symbol
_atom_type_description
_atom_type_scat_dispersion_real
_atom_type_scat_dispersion_imag
_atom_type_scat_source
C C 0.0033 0.0016 'International Tables Vol C Tables 4.2.6.8 and 6.1.1.4'
H H 0.0000 0.0000 'International Tables Vol C Tables 4.2.6.8 and 6.1.1.4'
B B 0.0013 0.0007 'International Tables Vol C Tables 4.2.6.8 and 6.1.1.4'
O O 0.0106 0.0060 'International Tables Vol C Tables 4.2.6.8 and 6.1.1.4'
I I -0.4742 1.8119 'International Tables Vol C Tables 4.2.6.8 and 6.1.1.4'

loop_
_geom_angle_atom_site_label_1
_geom_angle_atom_site_label_2
_geom_angle_atom_site_label_3
_geom_angle
_geom_angle_site_symmetry_1
_geom_angle_site_symmetry_3
C12 C11 C12 115.3(12) . 10
C12 C11 B11 122.3(6) . .
C12 C11 B11 122.3(6) 10 .
C11 C12 C13 123.0(10) . .
C14 C13 C12 119.1(10) . .
C13 C14 C13 120.2(12) 10 .
C13 C14 I11 119.8(6) 10 .
C13 C14 I11 119.8(6) . .
C22 C21 C22 116.2(11) 10 .
C22 C21 B21 121.9(6) 10 .
C22 C21 B21 121.9(6) . .
C23 C22 C21 121.6(9) . .
C22 C23 C24 120.6(10) . .
C23 C24 C23 119.5(13) . 10
C23 C24 I21 120.2(6) . .
C23 C24 I21 120.2(6) 10 .
O11 B11 O11 115.1(11) . 10
O11 B11 C11 122.4(5) . .
O11 B11 C11 122.4(5) 10 .
O21 B21 O21 118.3(10) . 10
O21 B21 C21 120.8(5) . .
O21 B21 C21 120.8(5) 10 .

loop_
_geom_bond_atom_site_label_1
_geom_bond_atom_site_label_2
_geom_bond_distance
_geom_bond_site_symmetry_2
I11 C14 2.092(12) .
I21 C24 2.100(13) .
O11 B11 1.360(9) .
O21 B21 1.352(8) .
C11 C12 1.369(12) .
C11 C12 1.369(12) 10
C11 B11 1.560(18) .
C12 C13 1.377(14) .
C13 C14 1.353(12) .
C14 C13 1.353(12) 10
C21 C22 1.399(11) 10
C21 C22 1.399(11) .
C21 B21 1.568(18) .
C22 C23 1.363(13) .
C23 C24 1.367(12) .
C24 C23 1.367(12) 10
B11 O11 1.360(9) 10
B21 O21 1.352(8) 10

loop_
_cod_changelog_entry_id
_cod_changelog_entry_author
_cod_changelog_entry_date
_cod_changelog_entry_text
1 'Vaitkus, Antanas' 2024-11-13T16:22:56+02:00
;
 Marked attached hydrogen atoms and update the _chemical_formula_sum and
 _chemical_formula_weight data items accordingly.
;
